data_7005184
loop_
_publ_author_name
'Copsey, May C.'
'Panneerselvam, Arunkumar'
'Afzaal, Mohammad'
'Chivers, Tristram'
'O'Brien, Paul'

_publ_section_title
;
 Syntheses, X-ray structures and AACVD studies of group 11
 ditelluroimidodiphosphinate complexes.
;
_journal_issue 15
_journal_name_full 'Dalton transactions (Cambridge, England : 2003)'
_journal_page_first 1528
_journal_page_last 1538
_journal_paper_doi 10.1039/B617429A
_journal_year 2007
_chemical_formula_moiety 'C72 H168 Ag6 N6 P12 Te12'
_chemical_formula_sum 'C72 H168 Ag6 N6 P12 Te12'
_chemical_formula_weight 3668.18
_chemical_name_systematic
;
?
;
_space_group_IT_number 2
_symmetry_cell_setting triclinic
_symmetry_space_group_name_Hall '-P 1'
_symmetry_space_group_name_H-M 'P -1'
_atom_sites_solution_hydrogens geom
_atom_sites_solution_primary direct
_atom_sites_solution_secondary difmap
_audit_creation_method SHELXL-97
_cell_angle_alpha 72.726(2)
_cell_angle_beta 67.473(3)
_cell_angle_gamma 69.256(3)
_cell_formula_units_Z 1
_cell_length_a 14.5139(5)
_cell_length_b 14.7985(6)
_cell_length_c 16.3057(9)
_cell_measurement_reflns_used 37511
_cell_measurement_temperature 173(2)
_cell_measurement_theta_max 27.50
_cell_measurement_theta_min 1.00
_cell_volume 2972.1(2)
_computing_cell_refinement 'Nonius DENZO'
_computing_data_collection 'Nonius COLLECT'
_computing_data_reduction 'Nonius DENZO'
_computing_molecular_graphics 'Bruker SHELXTL'
_computing_publication_material 'Bruker SHELXTL'
_computing_structure_refinement 'SHELXL-97 (Sheldrick, 1997)'
_computing_structure_solution 'SHELXS-97 (Sheldrick, 1990)'
_diffrn_ambient_temperature 173(2)
_diffrn_measured_fraction_theta_full 0.996
_diffrn_measured_fraction_theta_max 0.996
_diffrn_measurement_device_type 'Nonius Kappa CCD'
_diffrn_measurement_method 'phi/omega scans'
_diffrn_radiation_monochromator graphite
_diffrn_radiation_source 'fine-focus sealed tube'
_diffrn_radiation_type MoK\a
_diffrn_radiation_wavelength 0.71073
_diffrn_reflns_av_R_equivalents 0.0692
_diffrn_reflns_av_sigmaI/netI 0.1012
_diffrn_reflns_limit_h_max 17
_diffrn_reflns_limit_h_min -17
_diffrn_reflns_limit_k_max 17
_diffrn_reflns_limit_k_min -17
_diffrn_reflns_limit_l_max 19
_diffrn_reflns_limit_l_min -19
_diffrn_reflns_number 54940
_diffrn_reflns_theta_full 25.03
_diffrn_reflns_theta_max 25.03
_diffrn_reflns_theta_min 3.06
_exptl_absorpt_coefficient_mu 4.053
_exptl_absorpt_correction_T_max 0.9233
_exptl_absorpt_correction_T_min 0.7375
_exptl_absorpt_correction_type integration
_exptl_absorpt_process_details 'SCALEPACK (Otwinowski and Minor, 1997)'
_exptl_crystal_colour yellow
_exptl_crystal_density_diffrn 2.049
_exptl_crystal_density_method 'not measured'
_exptl_crystal_description prism
_exptl_crystal_F_000 1728
_exptl_crystal_size_max 0.08
_exptl_crystal_size_mid 0.03
_exptl_crystal_size_min 0.02
_refine_diff_density_max 0.897
_refine_diff_density_min -1.065
_refine_diff_density_rms 0.203
_refine_ls_extinction_method none
_refine_ls_goodness_of_fit_ref 0.996
_refine_ls_hydrogen_treatment constr
_refine_ls_matrix_type full
_refine_ls_number_parameters 511
_refine_ls_number_reflns 10470
_refine_ls_number_restraints 0
_refine_ls_restrained_S_all 0.996
_refine_ls_R_factor_all 0.0999
_refine_ls_R_factor_gt 0.0457
_refine_ls_shift/su_max 0.001
_refine_ls_shift/su_mean 0.000
_refine_ls_structure_factor_coef Fsqd
_refine_ls_weighting_details 'calc w=1/[\s^2^(Fo^2^)+(0.0342P)^2^+0.0000P] where P=(Fo^2^+2Fc^2^)/3'
_refine_ls_weighting_scheme calc
_refine_ls_wR_factor_gt 0.0800
_refine_ls_wR_factor_ref 0.0956
_reflns_number_gt 6597
_reflns_number_total 10470
_reflns_threshold_expression >2sigma(I)
_cod_data_source_file B617429A.txt
_cod_data_source_block complex6
_cod_depositor_comments
;
The following automatic conversions were performed:
'_symmetry_cell_setting' value 'Triclinic' changed to 'triclinic'
according to '/home/saulius/struct/CIF-dictionaries/cif_core.dic'
dictionary named 'cif_core.dic' version 2.4.1 from 2010-06-29.

Automatic conversion script
Id: cif_fix_enum 1527 2010-12-29 10:47:43Z saulius 
;
_cod_original_sg_symbol_H-M P-1
_cod_database_code 7005184

loop_
_symmetry_equiv_pos_as_xyz
'x, y, z'
'-x, -y, -z'

loop_
_atom_site_label
_atom_site_type_symbol
_atom_site_fract_x
_atom_site_fract_y
_atom_site_fract_z
_atom_site_U_iso_or_equiv
_atom_site_adp_type
_atom_site_occupancy
_atom_site_symmetry_multiplicity
_atom_site_calc_flag
_atom_site_refinement_flags
_atom_site_disorder_assembly
_atom_site_disorder_group
Ag1 Ag 0.71944(5) 0.13967(5) 0.24403(5) 0.03203(19) Uani 1 1 d . . .
Ag2 Ag 0.71495(5) -0.12243(5) 0.46766(5) 0.02917(18) Uani 1 1 d . . .
Ag3 Ag 0.40705(5) 0.18804(5) 0.34488(5) 0.03230(19) Uani 1 1 d . . .
Te1 Te 0.55796(4) 0.24735(4) 0.36147(4) 0.02579(15) Uani 1 1 d . . .
Te2 Te 0.84441(5) 0.22811(5) 0.09706(5) 0.04120(19) Uani 1 1 d . . .
Te3 Te 0.72282(4) -0.05391(4) 0.29138(4) 0.02414(15) Uani 1 1 d . . .
Te4 Te 0.83971(5) -0.29992(4) 0.51383(4) 0.03269(17) Uani 1 1 d . . .
Te5 Te 0.28198(5) 0.26547(4) 0.23778(4) 0.02895(16) Uani 1 1 d . . .
Te6 Te 0.43097(4) -0.01085(4) 0.42375(4) 0.02451(15) Uani 1 1 d . . .
N1 N 0.6661(5) 0.4275(5) 0.1945(5) 0.0252(17) Uani 1 1 d . . .
N2 N 0.9439(5) -0.2502(5) 0.2774(5) 0.0278(18) Uani 1 1 d . . .
N3 N 0.3429(5) 0.0150(5) 0.2426(5) 0.0252(17) Uani 1 1 d . . .
P1 P 0.55953(17) 0.40771(16) 0.25954(17) 0.0244(5) Uani 1 1 d . . .
P2 P 0.78655(18) 0.38533(16) 0.14366(17) 0.0286(6) Uani 1 1 d . . .
P3 P 0.90483(16) -0.14114(16) 0.22856(16) 0.0222(5) Uani 1 1 d . . .
P4 P 0.92535(17) -0.33617(16) 0.36149(17) 0.0268(6) Uani 1 1 d . . .
P5 P 0.33937(17) 0.11778(16) 0.17677(17) 0.0257(6) Uani 1 1 d . . .
P6 P 0.34169(17) -0.04661(16) 0.34105(17) 0.0262(6) Uani 1 1 d . . .
C1 C 0.5048(7) 0.4978(6) 0.3329(6) 0.031(2) Uani 1 1 d . . .
H1 H 0.4987 0.5642 0.2929 0.037 Uiso 1 1 calc R . .
C2 C 0.3939(6) 0.4954(7) 0.3968(7) 0.037(2) Uani 1 1 d . . .
H2A H 0.3969 0.4321 0.4387 0.056 Uiso 1 1 calc R . .
H2B H 0.3495 0.5039 0.3609 0.056 Uiso 1 1 calc R . .
H2C H 0.3653 0.5487 0.4311 0.056 Uiso 1 1 calc R . .
C3 C 0.5775(7) 0.4866(7) 0.3835(7) 0.042(3) Uani 1 1 d . . .
H3A H 0.5503 0.5400 0.4176 0.063 Uiso 1 1 calc R . .
H3B H 0.6460 0.4893 0.3404 0.063 Uiso 1 1 calc R . .
H3C H 0.5835 0.4232 0.4254 0.063 Uiso 1 1 calc R . .
C4 C 0.4725(7) 0.4354(6) 0.1936(7) 0.037(3) Uani 1 1 d . . .
H4 H 0.4090 0.4141 0.2343 0.044 Uiso 1 1 calc R . .
C5 C 0.5250(8) 0.3763(7) 0.1178(7) 0.043(3) Uani 1 1 d . . .
H5A H 0.4749 0.3829 0.0883 0.065 Uiso 1 1 calc R . .
H5B H 0.5511 0.3068 0.1429 0.065 Uiso 1 1 calc R . .
H5C H 0.5830 0.4010 0.0734 0.065 Uiso 1 1 calc R . .
C6 C 0.4386(8) 0.5450(7) 0.1547(8) 0.051(3) Uani 1 1 d . . .
H6A H 0.4995 0.5706 0.1252 0.077 Uiso 1 1 calc R . .
H6B H 0.3903 0.5803 0.2036 0.077 Uiso 1 1 calc R . .
H6C H 0.4041 0.5542 0.1103 0.077 Uiso 1 1 calc R . .
C7 C 0.8181(8) 0.4779(7) 0.0426(7) 0.044(3) Uani 1 1 d . . .
H7 H 0.8941 0.4553 0.0112 0.053 Uiso 1 1 calc R . .
C8 C 0.7968(8) 0.5788(7) 0.0668(8) 0.057(3) Uani 1 1 d . . .
H8A H 0.8094 0.6279 0.0112 0.086 Uiso 1 1 calc R . .
H8B H 0.8431 0.5728 0.1000 0.086 Uiso 1 1 calc R . .
H8C H 0.7246 0.5992 0.1045 0.086 Uiso 1 1 calc R . .
C9 C 0.7621(9) 0.4889(7) -0.0237(7) 0.057(3) Uani 1 1 d . . .
H9A H 0.6881 0.5205 0.0013 0.086 Uiso 1 1 calc R . .
H9B H 0.7710 0.4238 -0.0337 0.086 Uiso 1 1 calc R . .
H9C H 0.7913 0.5294 -0.0812 0.086 Uiso 1 1 calc R . .
C10 C 0.8629(7) 0.3808(6) 0.2118(7) 0.034(2) Uani 1 1 d . . .
H10 H 0.8319 0.4438 0.2352 0.041 Uiso 1 1 calc R . .
C11 C 0.8553(8) 0.2986(7) 0.2944(7) 0.041(3) Uani 1 1 d . . .
H11A H 0.8817 0.2351 0.2749 0.062 Uiso 1 1 calc R . .
H11B H 0.7827 0.3075 0.3323 0.062 Uiso 1 1 calc R . .
H11C H 0.8966 0.3003 0.3291 0.062 Uiso 1 1 calc R . .
C12 C 0.9770(7) 0.3769(7) 0.1584(8) 0.054(3) Uani 1 1 d . . .
H12A H 1.0160 0.3618 0.2006 0.082 Uiso 1 1 calc R . .
H12B H 0.9815 0.4407 0.1190 0.082 Uiso 1 1 calc R . .
H12C H 1.0064 0.3256 0.1217 0.082 Uiso 1 1 calc R . .
C13 C 0.9893(6) -0.0694(6) 0.2221(6) 0.027(2) Uani 1 1 d . . .
H13 H 0.9679 -0.0020 0.1868 0.032 Uiso 1 1 calc R . .
C14 C 0.9762(7) -0.0603(7) 0.3156(7) 0.044(3) Uani 1 1 d . . .
H14A H 0.9876 -0.1258 0.3536 0.066 Uiso 1 1 calc R . .
H14B H 0.9059 -0.0204 0.3418 0.066 Uiso 1 1 calc R . .
H14C H 1.0268 -0.0285 0.3124 0.066 Uiso 1 1 calc R . .
C15 C 1.1038(6) -0.1182(6) 0.1730(6) 0.031(2) Uani 1 1 d . . .
H15A H 1.1484 -0.0829 0.1752 0.046 Uiso 1 1 calc R . .
H15B H 1.1120 -0.1155 0.1099 0.046 Uiso 1 1 calc R . .
H15C H 1.1234 -0.1869 0.2029 0.046 Uiso 1 1 calc R . .
C16 C 0.9237(7) -0.1464(6) 0.1127(6) 0.028(2) Uani 1 1 d . . .
H16 H 1.0000 -0.1719 0.0838 0.033 Uiso 1 1 calc R . .
C17 C 0.8732(7) -0.2179(6) 0.1082(7) 0.038(3) Uani 1 1 d . . .
H17A H 0.7981 -0.1963 0.1370 0.058 Uiso 1 1 calc R . .
H17B H 0.9013 -0.2836 0.1398 0.058 Uiso 1 1 calc R . .
H17C H 0.8876 -0.2200 0.0448 0.058 Uiso 1 1 calc R . .
C18 C 0.8890(7) -0.0436(7) 0.0569(6) 0.036(2) Uani 1 1 d . . .
H18A H 0.9176 -0.0467 -0.0076 0.055 Uiso 1 1 calc R . .
H18B H 0.9143 0.0032 0.0685 0.055 Uiso 1 1 calc R . .
H18C H 0.8132 -0.0219 0.0743 0.055 Uiso 1 1 calc R . .
C19 C 1.0541(7) -0.4176(6) 0.3606(7) 0.034(2) Uani 1 1 d . . .
H19 H 1.0459 -0.4731 0.4133 0.041 Uiso 1 1 calc R . .
C20 C 1.1087(8) -0.4605(7) 0.2739(8) 0.064(4) Uani 1 1 d . . .
H20A H 1.1143 -0.4069 0.2213 0.095 Uiso 1 1 calc R . .
H20B H 1.0686 -0.4998 0.2708 0.095 Uiso 1 1 calc R . .
H20C H 1.1783 -0.5024 0.2741 0.095 Uiso 1 1 calc R . .
C21 C 1.1194(8) -0.3624(8) 0.3707(8) 0.055(3) Uani 1 1 d . . .
H21A H 1.1854 -0.4086 0.3766 0.082 Uiso 1 1 calc R . .
H21B H 1.0819 -0.3326 0.4247 0.082 Uiso 1 1 calc R . .
H21C H 1.1329 -0.3109 0.3172 0.082 Uiso 1 1 calc R . .
C22 C 0.8574(7) -0.4077(7) 0.3431(7) 0.040(3) Uani 1 1 d . . .
H22 H 0.8955 -0.4228 0.2809 0.048 Uiso 1 1 calc R . .
C23 C 0.8588(8) -0.5064(6) 0.4080(8) 0.051(3) Uani 1 1 d . . .
H23A H 0.8257 -0.4952 0.4704 0.076 Uiso 1 1 calc R . .
H23B H 0.9307 -0.5464 0.4003 0.076 Uiso 1 1 calc R . .
H23C H 0.8209 -0.5409 0.3951 0.076 Uiso 1 1 calc R . .
C25 C 0.7477(7) -0.3466(7) 0.3434(7) 0.045(3) Uani 1 1 d . . .
H25A H 0.7173 -0.3815 0.3224 0.067 Uiso 1 1 calc R . .
H25B H 0.7501 -0.2829 0.3031 0.067 Uiso 1 1 calc R . .
H25C H 0.7052 -0.3361 0.4049 0.067 Uiso 1 1 calc R . .
C26 C 0.2512(7) 0.1327(7) 0.1154(7) 0.037(3) Uani 1 1 d . . .
H26 H 0.2428 0.1996 0.0762 0.045 Uiso 1 1 calc R . .
C27 C 0.2949(7) 0.0557(7) 0.0548(7) 0.042(3) Uani 1 1 d . . .
H27A H 0.3131 -0.0101 0.0909 0.064 Uiso 1 1 calc R . .
H27B H 0.3569 0.0684 0.0061 0.064 Uiso 1 1 calc R . .
H27C H 0.2425 0.0596 0.0289 0.064 Uiso 1 1 calc R . .
C28 C 0.1440(7) 0.1253(7) 0.1831(7) 0.042(3) Uani 1 1 d . . .
H28A H 0.0966 0.1344 0.1499 0.062 Uiso 1 1 calc R . .
H28B H 0.1162 0.1764 0.2197 0.062 Uiso 1 1 calc R . .
H28C H 0.1511 0.0604 0.2225 0.062 Uiso 1 1 calc R . .
C29 C 0.4669(7) 0.1088(7) 0.0904(6) 0.032(2) Uani 1 1 d . . .
H29 H 0.4838 0.0499 0.0639 0.039 Uiso 1 1 calc R . .
C30 C 0.5532(7) 0.0913(7) 0.1318(7) 0.044(3) Uani 1 1 d . . .
H30A H 0.6198 0.0883 0.0837 0.066 Uiso 1 1 calc R . .
H30B H 0.5579 0.0291 0.1754 0.066 Uiso 1 1 calc R . .
H30C H 0.5366 0.1454 0.1626 0.066 Uiso 1 1 calc R . .
C31 C 0.4675(7) 0.1979(7) 0.0127(7) 0.042(3) Uani 1 1 d . . .
H31A H 0.4494 0.2576 0.0364 0.063 Uiso 1 1 calc R . .
H31B H 0.4168 0.2040 -0.0160 0.063 Uiso 1 1 calc R . .
H31C H 0.5368 0.1889 -0.0320 0.063 Uiso 1 1 calc R . .
C32 C 0.2078(6) -0.0466(6) 0.4115(7) 0.035(2) Uani 1 1 d . . .
H32 H 0.1775 -0.0678 0.3770 0.042 Uiso 1 1 calc R . .
C33 C 0.2036(7) -0.1220(7) 0.5020(7) 0.047(3) Uani 1 1 d . . .
H33A H 0.2379 -0.1067 0.5355 0.071 Uiso 1 1 calc R . .
H33B H 0.2392 -0.1885 0.4890 0.071 Uiso 1 1 calc R . .
H33C H 0.1312 -0.1182 0.5382 0.071 Uiso 1 1 calc R . .
C34 C 0.1400(7) 0.0550(6) 0.4297(7) 0.039(3) Uani 1 1 d . . .
H34A H 0.0669 0.0568 0.4472 0.058 Uiso 1 1 calc R . .
H34B H 0.1567 0.1042 0.3749 0.058 Uiso 1 1 calc R . .
H34C H 0.1527 0.0695 0.4786 0.058 Uiso 1 1 calc R . .
C35 C 0.4092(7) -0.1741(6) 0.3242(7) 0.036(3) Uani 1 1 d . . .
H35 H 0.4134 -0.2154 0.3843 0.043 Uiso 1 1 calc R . .
C36 C 0.3488(8) -0.2136(7) 0.2915(8) 0.053(3) Uani 1 1 d . . .
H36A H 0.3351 -0.1693 0.2368 0.080 Uiso 1 1 calc R . .
H36B H 0.2829 -0.2178 0.3386 0.080 Uiso 1 1 calc R . .
H36C H 0.3894 -0.2791 0.2778 0.080 Uiso 1 1 calc R . .
C37 C 0.5200(7) -0.1823(7) 0.2609(8) 0.048(3) Uani 1 1 d . . .
H37A H 0.5572 -0.2517 0.2593 0.072 Uiso 1 1 calc R . .
H37B H 0.5553 -0.1533 0.2828 0.072 Uiso 1 1 calc R . .
H37C H 0.5185 -0.1470 0.1999 0.072 Uiso 1 1 calc R . .

loop_
_atom_site_aniso_label
_atom_site_aniso_U_11
_atom_site_aniso_U_22
_atom_site_aniso_U_33
_atom_site_aniso_U_23
_atom_site_aniso_U_13
_atom_site_aniso_U_12
Ag1 0.0351(4) 0.0230(4) 0.0344(5) -0.0051(3) -0.0093(4) -0.0057(3)
Ag2 0.0294(4) 0.0262(4) 0.0254(4) -0.0047(3) -0.0062(3) -0.0026(3)
Ag3 0.0417(4) 0.0314(4) 0.0298(5) -0.0008(3) -0.0145(4) -0.0172(3)
Te1 0.0271(3) 0.0221(3) 0.0274(4) -0.0017(3) -0.0086(3) -0.0081(3)
Te2 0.0453(4) 0.0293(4) 0.0351(4) -0.0119(3) 0.0054(3) -0.0089(3)
Te3 0.0226(3) 0.0205(3) 0.0251(4) -0.0028(3) -0.0071(3) -0.0025(2)
Te4 0.0361(4) 0.0272(3) 0.0239(4) -0.0032(3) -0.0077(3) 0.0009(3)
Te5 0.0361(3) 0.0221(3) 0.0297(4) -0.0057(3) -0.0130(3) -0.0053(3)
Te6 0.0237(3) 0.0242(3) 0.0263(4) -0.0057(3) -0.0102(3) -0.0040(2)
N1 0.027(4) 0.017(4) 0.032(5) -0.010(3) -0.004(4) -0.006(3)
N2 0.018(4) 0.026(4) 0.030(5) -0.001(4) -0.004(4) -0.004(3)
N3 0.035(4) 0.020(4) 0.021(5) -0.004(3) -0.010(4) -0.006(3)
P1 0.0255(12) 0.0186(12) 0.0293(15) -0.0036(11) -0.0090(11) -0.0066(10)
P2 0.0299(13) 0.0229(13) 0.0259(15) -0.0019(11) -0.0030(12) -0.0075(10)
P3 0.0203(12) 0.0212(12) 0.0234(14) -0.0022(10) -0.0075(11) -0.0045(10)
P4 0.0271(13) 0.0204(12) 0.0267(15) -0.0025(11) -0.0078(11) -0.0015(10)
P5 0.0288(13) 0.0244(13) 0.0264(15) -0.0078(11) -0.0112(11) -0.0049(10)
P6 0.0268(12) 0.0225(12) 0.0321(16) -0.0050(11) -0.0134(12) -0.0054(10)
C1 0.036(5) 0.019(5) 0.028(6) -0.008(4) 0.005(5) -0.010(4)
C2 0.030(5) 0.039(6) 0.035(7) -0.010(5) -0.007(5) -0.002(4)
C3 0.047(6) 0.056(7) 0.036(7) -0.029(6) -0.004(5) -0.020(5)
C4 0.033(5) 0.033(6) 0.044(7) 0.001(5) -0.022(5) -0.005(4)
C5 0.064(7) 0.047(6) 0.033(7) -0.002(5) -0.027(6) -0.023(6)
C6 0.048(6) 0.037(6) 0.067(9) -0.008(6) -0.031(6) 0.003(5)
C7 0.042(6) 0.036(6) 0.035(7) 0.005(5) 0.006(5) -0.018(5)
C8 0.058(7) 0.029(6) 0.070(9) -0.005(6) 0.001(7) -0.020(5)
C9 0.085(9) 0.041(7) 0.037(8) 0.010(5) -0.018(7) -0.023(6)
C10 0.033(5) 0.028(5) 0.040(7) -0.010(5) -0.004(5) -0.011(4)
C11 0.056(7) 0.035(6) 0.035(7) 0.004(5) -0.020(6) -0.017(5)
C12 0.036(6) 0.044(7) 0.076(9) 0.001(6) -0.014(6) -0.017(5)
C13 0.030(5) 0.028(5) 0.020(6) -0.001(4) -0.006(4) -0.010(4)
C14 0.043(6) 0.060(7) 0.049(8) -0.016(6) -0.015(6) -0.031(5)
C15 0.021(5) 0.034(5) 0.037(6) -0.006(5) -0.010(5) -0.005(4)
C16 0.030(5) 0.022(5) 0.027(6) -0.004(4) -0.012(5) 0.001(4)
C17 0.061(7) 0.033(6) 0.027(6) -0.006(5) -0.014(5) -0.017(5)
C18 0.039(6) 0.046(6) 0.027(6) -0.010(5) -0.009(5) -0.014(5)
C19 0.035(5) 0.016(5) 0.032(6) 0.009(4) -0.009(5) 0.002(4)
C20 0.050(7) 0.029(6) 0.067(9) -0.005(6) 0.006(6) 0.011(5)
C21 0.041(6) 0.058(7) 0.049(8) 0.003(6) -0.018(6) -0.001(6)
C22 0.047(6) 0.030(5) 0.043(7) -0.006(5) -0.011(5) -0.015(5)
C23 0.062(7) 0.029(6) 0.060(9) -0.002(5) -0.023(7) -0.012(5)
C25 0.054(7) 0.036(6) 0.053(8) 0.013(5) -0.032(6) -0.023(5)
C26 0.042(6) 0.028(5) 0.050(7) -0.015(5) -0.024(6) -0.003(5)
C27 0.045(6) 0.047(6) 0.045(7) -0.010(5) -0.026(6) -0.012(5)
C28 0.040(6) 0.030(6) 0.059(8) -0.013(5) -0.030(6) 0.005(5)
C29 0.037(5) 0.036(6) 0.033(6) -0.009(5) -0.014(5) -0.014(4)
C30 0.044(6) 0.044(6) 0.056(8) -0.022(6) -0.029(6) 0.000(5)
C31 0.034(6) 0.059(7) 0.035(7) -0.013(5) 0.000(5) -0.021(5)
C32 0.028(5) 0.031(5) 0.050(7) -0.005(5) -0.015(5) -0.012(4)
C33 0.041(6) 0.043(6) 0.050(8) 0.001(6) -0.009(6) -0.018(5)
C34 0.030(5) 0.043(6) 0.045(7) -0.012(5) -0.006(5) -0.015(5)
C35 0.045(6) 0.020(5) 0.051(7) -0.003(5) -0.035(6) 0.000(4)
C36 0.065(7) 0.032(6) 0.084(10) -0.024(6) -0.040(7) -0.009(5)
C37 0.041(6) 0.040(6) 0.069(9) -0.029(6) -0.020(6) 0.001(5)

loop_
_atom_type_symbol
_atom_type_description
_atom_type_scat_dispersion_real
_atom_type_scat_dispersion_imag
_atom_type_scat_source
C C 0.0033 0.0016 'International Tables Vol C Tables 4.2.6.8 and 6.1.1.4'
H H 0.0000 0.0000 'International Tables Vol C Tables 4.2.6.8 and 6.1.1.4'
N N 0.0061 0.0033 'International Tables Vol C Tables 4.2.6.8 and 6.1.1.4'
P P 0.1023 0.0942 'International Tables Vol C Tables 4.2.6.8 and 6.1.1.4'
Te Te -0.5308 1.6751 'International Tables Vol C Tables 4.2.6.8 and 6.1.1.4'
Ag Ag -0.8971 1.1015 'International Tables Vol C Tables 4.2.6.8 and 6.1.1.4'

loop_
_geom_angle_atom_site_label_1
_geom_angle_atom_site_label_2
_geom_angle_atom_site_label_3
_geom_angle
_geom_angle_site_symmetry_1
_geom_angle_site_symmetry_3
_geom_angle_publ_flag
Te2 Ag1 Te3 127.87(4) . . ?
Te2 Ag1 Te1 120.54(4) . . ?
Te3 Ag1 Te1 111.47(4) . . ?
Te4 Ag2 Te3 119.16(5) . . ?
Te4 Ag2 Te6 129.53(4) . 2_656 ?
Te3 Ag2 Te6 111.31(4) . 2_656 ?
Te4 Ag2 Ag3 77.82(5) . 2_656 ?
Te3 Ag2 Ag3 147.97(3) . 2_656 ?
Te6 Ag2 Ag3 58.18(4) 2_656 2_656 ?
Te5 Ag3 Te1 133.13(4) . . ?
Te5 Ag3 Te6 116.34(4) . . ?
Te1 Ag3 Te6 108.44(4) . . ?
Te5 Ag3 Ag2 109.81(4) . 2_656 ?
Te1 Ag3 Ag2 104.99(4) . 2_656 ?
Te6 Ag3 Ag2 57.86(4) . 2_656 ?
P1 Te1 Ag1 95.65(7) . . ?
P1 Te1 Ag3 106.23(6) . . ?
Ag1 Te1 Ag3 95.48(4) . . ?
P2 Te2 Ag1 96.57(7) . . ?
P3 Te3 Ag2 95.80(7) . . ?
P3 Te3 Ag1 104.52(7) . . ?
Ag2 Te3 Ag1 110.20(4) . . ?
P4 Te4 Ag2 96.49(7) . . ?
P5 Te5 Ag3 93.43(6) . . ?
P6 Te6 Ag2 107.44(6) . 2_656 ?
P6 Te6 Ag3 96.85(6) . . ?
Ag2 Te6 Ag3 63.96(4) 2_656 . ?
P1 N1 P2 149.2(5) . . ?
P3 N2 P4 149.5(5) . . ?
P5 N3 P6 147.4(5) . . ?
N1 P1 C1 105.1(4) . . ?
N1 P1 C4 109.2(4) . . ?
C1 P1 C4 107.1(4) . . ?
N1 P1 Te1 119.5(3) . . ?
C1 P1 Te1 105.6(3) . . ?
C4 P1 Te1 109.6(3) . . ?
N1 P2 C10 109.6(4) . . ?
N1 P2 C7 105.5(4) . . ?
C10 P2 C7 105.9(5) . . ?
N1 P2 Te2 118.7(3) . . ?
C10 P2 Te2 108.6(3) . . ?
C7 P2 Te2 107.9(4) . . ?
N2 P3 C16 106.9(4) . . ?
N2 P3 C13 108.8(4) . . ?
C16 P3 C13 106.8(4) . . ?
N2 P3 Te3 117.2(3) . . ?
C16 P3 Te3 106.8(3) . . ?
C13 P3 Te3 109.9(3) . . ?
N2 P4 C22 109.0(4) . . ?
N2 P4 C19 105.7(4) . . ?
C22 P4 C19 106.4(4) . . ?
N2 P4 Te4 120.2(3) . . ?
C22 P4 Te4 108.7(4) . . ?
C19 P4 Te4 105.9(3) . . ?
N3 P5 C26 106.3(4) . . ?
N3 P5 C29 107.9(4) . . ?
C26 P5 C29 104.8(4) . . ?
N3 P5 Te5 119.7(3) . . ?
C26 P5 Te5 106.5(3) . . ?
C29 P5 Te5 110.6(3) . . ?
N3 P6 C35 104.6(4) . . ?
N3 P6 C32 109.8(4) . . ?
C35 P6 C32 105.9(4) . . ?
N3 P6 Te6 119.3(3) . . ?
C35 P6 Te6 105.5(3) . . ?
C32 P6 Te6 110.5(3) . . ?
C3 C1 C2 112.5(8) . . ?
C3 C1 P1 110.7(6) . . ?
C2 C1 P1 112.4(6) . . ?
C3 C1 H1 107.0 . . ?
C2 C1 H1 107.0 . . ?
P1 C1 H1 107.0 . . ?
C1 C2 H2A 109.5 . . ?
C1 C2 H2B 109.5 . . ?
H2A C2 H2B 109.5 . . ?
C1 C2 H2C 109.5 . . ?
H2A C2 H2C 109.5 . . ?
H2B C2 H2C 109.5 . . ?
C1 C3 H3A 109.5 . . ?
C1 C3 H3B 109.5 . . ?
H3A C3 H3B 109.5 . . ?
C1 C3 H3C 109.5 . . ?
H3A C3 H3C 109.5 . . ?
H3B C3 H3C 109.5 . . ?
C5 C4 C6 110.2(8) . . ?
C5 C4 P1 109.3(6) . . ?
C6 C4 P1 112.9(7) . . ?
C5 C4 H4 108.1 . . ?
C6 C4 H4 108.1 . . ?
P1 C4 H4 108.1 . . ?
C4 C5 H5A 109.5 . . ?
C4 C5 H5B 109.5 . . ?
H5A C5 H5B 109.5 . . ?
C4 C5 H5C 109.5 . . ?
H5A C5 H5C 109.5 . . ?
H5B C5 H5C 109.5 . . ?
C4 C6 H6A 109.5 . . ?
C4 C6 H6B 109.5 . . ?
H6A C6 H6B 109.5 . . ?
C4 C6 H6C 109.5 . . ?
H6A C6 H6C 109.5 . . ?
H6B C6 H6C 109.5 . . ?
C9 C7 C8 110.7(8) . . ?
C9 C7 P2 112.5(7) . . ?
C8 C7 P2 111.6(8) . . ?
C9 C7 H7 107.3 . . ?
C8 C7 H7 107.3 . . ?
P2 C7 H7 107.3 . . ?
C7 C8 H8A 109.5 . . ?
C7 C8 H8B 109.5 . . ?
H8A C8 H8B 109.5 . . ?
C7 C8 H8C 109.5 . . ?
H8A C8 H8C 109.5 . . ?
H8B C8 H8C 109.5 . . ?
C7 C9 H9A 109.5 . . ?
C7 C9 H9B 109.5 . . ?
H9A C9 H9B 109.5 . . ?
C7 C9 H9C 109.5 . . ?
H9A C9 H9C 109.5 . . ?
H9B C9 H9C 109.5 . . ?
C11 C10 C12 110.3(8) . . ?
C11 C10 P2 112.9(6) . . ?
C12 C10 P2 114.1(7) . . ?
C11 C10 H10 106.3 . . ?
C12 C10 H10 106.3 . . ?
P2 C10 H10 106.3 . . ?
C10 C11 H11A 109.5 . . ?
C10 C11 H11B 109.5 . . ?
H11A C11 H11B 109.5 . . ?
C10 C11 H11C 109.5 . . ?
H11A C11 H11C 109.5 . . ?
H11B C11 H11C 109.5 . . ?
C10 C12 H12A 109.5 . . ?
C10 C12 H12B 109.5 . . ?
H12A C12 H12B 109.5 . . ?
C10 C12 H12C 109.5 . . ?
H12A C12 H12C 109.5 . . ?
H12B C12 H12C 109.5 . . ?
C14 C13 C15 111.0(7) . . ?
C14 C13 P3 109.8(6) . . ?
C15 C13 P3 110.4(6) . . ?
C14 C13 H13 108.5 . . ?
C15 C13 H13 108.5 . . ?
P3 C13 H13 108.5 . . ?
C13 C14 H14A 109.5 . . ?
C13 C14 H14B 109.5 . . ?
H14A C14 H14B 109.5 . . ?
C13 C14 H14C 109.5 . . ?
H14A C14 H14C 109.5 . . ?
H14B C14 H14C 109.5 . . ?
C13 C15 H15A 109.5 . . ?
C13 C15 H15B 109.5 . . ?
H15A C15 H15B 109.5 . . ?
C13 C15 H15C 109.5 . . ?
H15A C15 H15C 109.5 . . ?
H15B C15 H15C 109.5 . . ?
C17 C16 C18 111.5(7) . . ?
C17 C16 P3 112.4(6) . . ?
C18 C16 P3 112.1(6) . . ?
C17 C16 H16 106.8 . . ?
C18 C16 H16 106.8 . . ?
P3 C16 H16 106.8 . . ?
C16 C17 H17A 109.5 . . ?
C16 C17 H17B 109.5 . . ?
H17A C17 H17B 109.5 . . ?
C16 C17 H17C 109.5 . . ?
H17A C17 H17C 109.5 . . ?
H17B C17 H17C 109.5 . . ?
C16 C18 H18A 109.5 . . ?
C16 C18 H18B 109.5 . . ?
H18A C18 H18B 109.5 . . ?
C16 C18 H18C 109.5 . . ?
H18A C18 H18C 109.5 . . ?
H18B C18 H18C 109.5 . . ?
C21 C19 C20 110.5(8) . . ?
C21 C19 P4 110.4(6) . . ?
C20 C19 P4 110.9(7) . . ?
C21 C19 H19 108.3 . . ?
C20 C19 H19 108.3 . . ?
P4 C19 H19 108.3 . . ?
C19 C20 H20A 109.5 . . ?
C19 C20 H20B 109.5 . . ?
H20A C20 H20B 109.5 . . ?
C19 C20 H20C 109.5 . . ?
H20A C20 H20C 109.5 . . ?
H20B C20 H20C 109.5 . . ?
C19 C21 H21A 109.5 . . ?
C19 C21 H21B 109.5 . . ?
H21A C21 H21B 109.5 . . ?
C19 C21 H21C 109.5 . . ?
H21A C21 H21C 109.5 . . ?
H21B C21 H21C 109.5 . . ?
C25 C22 C23 112.2(8) . . ?
C25 C22 P4 110.9(7) . . ?
C23 C22 P4 113.4(7) . . ?
C25 C22 H22 106.6 . . ?
C23 C22 H22 106.6 . . ?
P4 C22 H22 106.6 . . ?
C22 C23 H23A 109.5 . . ?
C22 C23 H23B 109.5 . . ?
H23A C23 H23B 109.5 . . ?
C22 C23 H23C 109.5 . . ?
H23A C23 H23C 109.5 . . ?
H23B C23 H23C 109.5 . . ?
C22 C25 H25A 109.5 . . ?
C22 C25 H25B 109.5 . . ?
H25A C25 H25B 109.5 . . ?
C22 C25 H25C 109.5 . . ?
H25A C25 H25C 109.5 . . ?
H25B C25 H25C 109.5 . . ?
C27 C26 C28 110.6(8) . . ?
C27 C26 P5 111.1(6) . . ?
C28 C26 P5 109.7(7) . . ?
C27 C26 H26 108.5 . . ?
C28 C26 H26 108.5 . . ?
P5 C26 H26 108.5 . . ?
C26 C27 H27A 109.5 . . ?
C26 C27 H27B 109.5 . . ?
H27A C27 H27B 109.5 . . ?
C26 C27 H27C 109.5 . . ?
H27A C27 H27C 109.5 . . ?
H27B C27 H27C 109.5 . . ?
C26 C28 H28A 109.5 . . ?
C26 C28 H28B 109.5 . . ?
H28A C28 H28B 109.5 . . ?
C26 C28 H28C 109.5 . . ?
H28A C28 H28C 109.5 . . ?
H28B C28 H28C 109.5 . . ?
C31 C29 C30 110.8(8) . . ?
C31 C29 P5 112.7(6) . . ?
C30 C29 P5 111.8(7) . . ?
C31 C29 H29 107.0 . . ?
C30 C29 H29 107.0 . . ?
P5 C29 H29 107.0 . . ?
C29 C30 H30A 109.5 . . ?
C29 C30 H30B 109.5 . . ?
H30A C30 H30B 109.5 . . ?
C29 C30 H30C 109.5 . . ?
H30A C30 H30C 109.5 . . ?
H30B C30 H30C 109.5 . . ?
C29 C31 H31A 109.5 . . ?
C29 C31 H31B 109.5 . . ?
H31A C31 H31B 109.5 . . ?
C29 C31 H31C 109.5 . . ?
H31A C31 H31C 109.5 . . ?
H31B C31 H31C 109.5 . . ?
C34 C32 C33 110.5(8) . . ?
C34 C32 P6 112.7(6) . . ?
C33 C32 P6 112.0(6) . . ?
C34 C32 H32 107.1 . . ?
C33 C32 H32 107.1 . . ?
P6 C32 H32 107.1 . . ?
C32 C33 H33A 109.5 . . ?
C32 C33 H33B 109.5 . . ?
H33A C33 H33B 109.5 . . ?
C32 C33 H33C 109.5 . . ?
H33A C33 H33C 109.5 . . ?
H33B C33 H33C 109.5 . . ?
C32 C34 H34A 109.5 . . ?
C32 C34 H34B 109.5 . . ?
H34A C34 H34B 109.5 . . ?
C32 C34 H34C 109.5 . . ?
H34A C34 H34C 109.5 . . ?
H34B C34 H34C 109.5 . . ?
C36 C35 C37 111.9(9) . . ?
C36 C35 P6 111.2(6) . . ?
C37 C35 P6 110.9(7) . . ?
C36 C35 H35 107.5 . . ?
C37 C35 H35 107.5 . . ?
P6 C35 H35 107.5 . . ?
C35 C36 H36A 109.5 . . ?
C35 C36 H36B 109.5 . . ?
H36A C36 H36B 109.5 . . ?
C35 C36 H36C 109.5 . . ?
H36A C36 H36C 109.5 . . ?
H36B C36 H36C 109.5 . . ?
C35 C37 H37A 109.5 . . ?
C35 C37 H37B 109.5 . . ?
H37A C37 H37B 109.5 . . ?
C35 C37 H37C 109.5 . . ?
H37A C37 H37C 109.5 . . ?
H37B C37 H37C 109.5 . . ?

loop_
_geom_bond_atom_site_label_1
_geom_bond_atom_site_label_2
_geom_bond_distance
_geom_bond_site_symmetry_2
_geom_bond_publ_flag
Ag1 Te2 2.6897(15) . ?
Ag1 Te3 2.7241(11) . ?
Ag1 Te1 2.7253(15) . ?
Ag2 Te4 2.6917(13) . ?
Ag2 Te3 2.7208(12) . ?
Ag2 Te6 2.7844(15) 2_656 ?
Ag2 Ag3 2.9546(15) 2_656 ?
Ag3 Te5 2.7249(12) . ?
Ag3 Te1 2.7563(10) . ?
Ag3 Te6 2.7943(12) . ?
Ag3 Ag2 2.9546(15) 2_656 ?
Te1 P1 2.462(2) . ?
Te2 P2 2.423(3) . ?
Te3 P3 2.448(2) . ?
Te4 P4 2.440(3) . ?
Te5 P5 2.414(2) . ?
Te6 P6 2.455(2) . ?
Te6 Ag2 2.7844(15) 2_656 ?
N1 P1 1.575(7) . ?
N1 P2 1.599(7) . ?
N2 P3 1.579(7) . ?
N2 P4 1.580(7) . ?
N3 P5 1.576(7) . ?
N3 P6 1.590(7) . ?
P1 C1 1.818(9) . ?
P1 C4 1.826(9) . ?
P2 C10 1.820(9) . ?
P2 C7 1.824(10) . ?
P3 C16 1.824(9) . ?
P3 C13 1.843(9) . ?
P4 C22 1.827(9) . ?
P4 C19 1.827(8) . ?
P5 C26 1.827(9) . ?
P5 C29 1.835(10) . ?
P6 C35 1.840(9) . ?
P6 C32 1.840(9) . ?
C1 C3 1.512(12) . ?
C1 C2 1.552(12) . ?
C1 H1 1.0000 . ?
C2 H2A 0.9800 . ?
C2 H2B 0.9800 . ?
C2 H2C 0.9800 . ?
C3 H3A 0.9800 . ?
C3 H3B 0.9800 . ?
C3 H3C 0.9800 . ?
C4 C5 1.524(13) . ?
C4 C6 1.529(12) . ?
C4 H4 1.0000 . ?
C5 H5A 0.9800 . ?
C5 H5B 0.9800 . ?
C5 H5C 0.9800 . ?
C6 H6A 0.9800 . ?
C6 H6B 0.9800 . ?
C6 H6C 0.9800 . ?
C7 C9 1.526(14) . ?
C7 C8 1.552(13) . ?
C7 H7 1.0000 . ?
C8 H8A 0.9800 . ?
C8 H8B 0.9800 . ?
C8 H8C 0.9800 . ?
C9 H9A 0.9800 . ?
C9 H9B 0.9800 . ?
C9 H9C 0.9800 . ?
C10 C11 1.521(12) . ?
C10 C12 1.537(12) . ?
C10 H10 1.0000 . ?
C11 H11A 0.9800 . ?
C11 H11B 0.9800 . ?
C11 H11C 0.9800 . ?
C12 H12A 0.9800 . ?
C12 H12B 0.9800 . ?
C12 H12C 0.9800 . ?
C13 C14 1.504(12) . ?
C13 C15 1.549(11) . ?
C13 H13 1.0000 . ?
C14 H14A 0.9800 . ?
C14 H14B 0.9800 . ?
C14 H14C 0.9800 . ?
C15 H15A 0.9800 . ?
C15 H15B 0.9800 . ?
C15 H15C 0.9800 . ?
C16 C17 1.516(12) . ?
C16 C18 1.544(11) . ?
C16 H16 1.0000 . ?
C17 H17A 0.9800 . ?
C17 H17B 0.9800 . ?
C17 H17C 0.9800 . ?
C18 H18A 0.9800 . ?
C18 H18B 0.9800 . ?
C18 H18C 0.9800 . ?
C19 C21 1.529(13) . ?
C19 C20 1.534(14) . ?
C19 H19 1.0000 . ?
C20 H20A 0.9800 . ?
C20 H20B 0.9800 . ?
C20 H20C 0.9800 . ?
C21 H21A 0.9800 . ?
C21 H21B 0.9800 . ?
C21 H21C 0.9800 . ?
C22 C25 1.527(12) . ?
C22 C23 1.527(12) . ?
C22 H22 1.0000 . ?
C23 H23A 0.9800 . ?
C23 H23B 0.9800 . ?
C23 H23C 0.9800 . ?
C25 H25A 0.9800 . ?
C25 H25B 0.9800 . ?
C25 H25C 0.9800 . ?
C26 C27 1.533(12) . ?
C26 C28 1.544(13) . ?
C26 H26 1.0000 . ?
C27 H27A 0.9800 . ?
C27 H27B 0.9800 . ?
C27 H27C 0.9800 . ?
C28 H28A 0.9800 . ?
C28 H28B 0.9800 . ?
C28 H28C 0.9800 . ?
C29 C31 1.533(12) . ?
C29 C30 1.552(11) . ?
C29 H29 1.0000 . ?
C30 H30A 0.9800 . ?
C30 H30B 0.9800 . ?
C30 H30C 0.9800 . ?
C31 H31A 0.9800 . ?
C31 H31B 0.9800 . ?
C31 H31C 0.9800 . ?
C32 C34 1.519(12) . ?
C32 C33 1.558(13) . ?
C32 H32 1.0000 . ?
C33 H33A 0.9800 . ?
C33 H33B 0.9800 . ?
C33 H33C 0.9800 . ?
C34 H34A 0.9800 . ?
C34 H34B 0.9800 . ?
C34 H34C 0.9800 . ?
C35 C36 1.518(12) . ?
C35 C37 1.527(13) . ?
C35 H35 1.0000 . ?
C36 H36A 0.9800 . ?
C36 H36B 0.9800 . ?
C36 H36C 0.9800 . ?
C37 H37A 0.9800 . ?
C37 H37B 0.9800 . ?
C37 H37C 0.9800 . ?
